data_7151749
loop_
_publ_author_name
'Ponce Gonz\'alez, Julia'
'Edgar, Mark'
'Elsegood, Mark R. J.'
'Weaver, George W.'

_publ_section_title
;
 Synthesis of fluorinated fused benzofurans and benzothiophenes:
 Smiles-type rearrangement and cyclisation of perfluoro(het)aryl ethers
 and sulfides.
;
_journal_issue 7
_journal_name_full 'Organic &amp; biomolecular chemistry'
_journal_page_first 2294
_journal_page_last 2305
_journal_paper_doi 10.1039/c0ob00790k
_journal_volume 9
_journal_year 2011
_chemical_formula_moiety 'C23 H12 Br3 F2 N S3, 0.5(C7 H8)'
_chemical_formula_sum 'C26.5 H16 Br3 F2 N S3'
_chemical_formula_weight 722.31
_chemical_name_systematic
;
?
;
_space_group_IT_number 2
_symmetry_cell_setting triclinic
_symmetry_space_group_name_Hall '-P 1'
_symmetry_space_group_name_H-M 'P -1'
_atom_sites_solution_hydrogens geom
_atom_sites_solution_primary direct
_atom_sites_solution_secondary difmap
_audit_creation_method SHELXL-97
_cell_angle_alpha 92.675(3)
_cell_angle_beta 99.643(3)
_cell_angle_gamma 90.003(3)
_cell_formula_units_Z 2
_cell_length_a 7.0016(12)
_cell_length_b 10.9436(19)
_cell_length_c 17.466(3)
_cell_measurement_reflns_used 3439
_cell_measurement_temperature 150(2)
_cell_measurement_theta_max 28.38
_cell_measurement_theta_min 2.25
_cell_volume 1317.9(4)
_computing_cell_refinement 'Bruker SAINT'
_computing_data_collection 'Bruker APEX 2'
_computing_data_reduction 'Bruker SAINT'
_computing_molecular_graphics 'Bruker SHELXTL'
_computing_publication_material 'Bruker SHELXTL and local programs'
_computing_structure_refinement 'SHELXL-97 (Sheldrick, 2008)'
_computing_structure_solution 'SHELXS-97 (Sheldrick, 2008)'
_diffrn_ambient_temperature 150(2)
_diffrn_measured_fraction_theta_full 0.954
_diffrn_measured_fraction_theta_max 0.954
_diffrn_measurement_device_type 'Bruker APEX 2 CCD diffractometer'
_diffrn_measurement_method '\w rotation with narrow frames'
_diffrn_radiation_monochromator graphite
_diffrn_radiation_source 'fine-focus sealed tube'
_diffrn_radiation_type MoK\a
_diffrn_radiation_wavelength 0.71073
_diffrn_reflns_av_R_equivalents 0.0439
_diffrn_reflns_av_sigmaI/netI 0.0501
_diffrn_reflns_limit_h_max 9
_diffrn_reflns_limit_h_min -9
_diffrn_reflns_limit_k_max 14
_diffrn_reflns_limit_k_min -14
_diffrn_reflns_limit_l_max 23
_diffrn_reflns_limit_l_min 0
_diffrn_reflns_number 14248
_diffrn_reflns_theta_full 28.87
_diffrn_reflns_theta_max 28.87
_diffrn_reflns_theta_min 1.86
_diffrn_standards_decay_% 0
_diffrn_standards_number 0
_exptl_absorpt_coefficient_mu 4.861
_exptl_absorpt_correction_T_max 0.793
_exptl_absorpt_correction_T_min 0.153
_exptl_absorpt_correction_type multi-scan
_exptl_absorpt_process_details 'TWINABS v2007/5, Sheldrick, G.M., (2007)'
_exptl_crystal_colour 'pale yellow'
_exptl_crystal_density_diffrn 1.820
_exptl_crystal_density_method 'not measured'
_exptl_crystal_description lath
_exptl_crystal_F_000 706
_exptl_crystal_size_max 0.62
_exptl_crystal_size_mid 0.23
_exptl_crystal_size_min 0.05
_refine_diff_density_max 1.031
_refine_diff_density_min -0.878
_refine_diff_density_rms 0.167
_refine_ls_extinction_method none
_refine_ls_goodness_of_fit_ref 1.038
_refine_ls_hydrogen_treatment constr
_refine_ls_matrix_type full
_refine_ls_number_parameters 354
_refine_ls_number_reflns 8971
_refine_ls_number_restraints 63
_refine_ls_restrained_S_all 1.035
_refine_ls_R_factor_all 0.0837
_refine_ls_R_factor_gt 0.0547
_refine_ls_shift/su_max 0.000
_refine_ls_shift/su_mean 0.000
_refine_ls_structure_factor_coef Fsqd
_refine_ls_weighting_details 'calc w=1/[\s^2^(Fo^2^)+(0.1034P)^2^+0.0000P] where P=(Fo^2^+2Fc^2^)/3'
_refine_ls_weighting_scheme calc
_refine_ls_wR_factor_gt 0.1496
_refine_ls_wR_factor_ref 0.1632
_reflns_number_gt 6373
_reflns_number_total 8971
_reflns_threshold_expression I>2\s(I)
_cod_data_source_file c0ob00790k.txt
_cod_data_source_block 7
_cod_original_sg_symbol_H-M P-1
_cod_original_formula_sum 'C26.50 H16 Br3 F2 N S3'
_cod_database_code 7151749

loop_
_symmetry_equiv_pos_as_xyz
'x, y, z'
'-x, -y, -z'

loop_
_atom_site_label
_atom_site_type_symbol
_atom_site_fract_x
_atom_site_fract_y
_atom_site_fract_z
_atom_site_U_iso_or_equiv
_atom_site_adp_type
_atom_site_occupancy
_atom_site_symmetry_multiplicity
_atom_site_calc_flag
_atom_site_refinement_flags
_atom_site_disorder_assembly
_atom_site_disorder_group
N1 N 0.3675(5) 0.4993(3) 0.1765(2) 0.0254(8) Uani 1 1 d . . .
C2 C 0.4436(6) 0.6012(4) 0.2145(3) 0.0243(9) Uani 1 1 d . . .
C3 C 0.5457(6) 0.5990(4) 0.2896(3) 0.0252(9) Uani 1 1 d . . .
F3 F 0.6100(4) 0.7083(2) 0.32357(16) 0.0360(7) Uani 1 1 d . . .
C4 C 0.5744(6) 0.4928(4) 0.3292(3) 0.0240(9) Uani 1 1 d . . .
C5 C 0.4892(6) 0.3869(4) 0.2896(3) 0.0230(9) Uani 1 1 d . . .
C6 C 0.3926(6) 0.3989(4) 0.2144(3) 0.0262(10) Uani 1 1 d . . .
F6 F 0.3139(4) 0.2984(2) 0.17469(17) 0.0379(7) Uani 1 1 d . . .
S1 S 0.41519(17) 0.74393(11) 0.17100(7) 0.0316(3) Uani 1 1 d . . .
C7 C 0.2924(6) 0.6981(4) 0.0776(3) 0.0282(10) Uani 1 1 d . . .
C8 C 0.0924(7) 0.6844(4) 0.0595(3) 0.0300(10) Uani 1 1 d . . .
Br1 Br -0.06375(8) 0.70915(7) 0.13773(4) 0.05478(19) Uani 1 1 d . . .
S2 S 0.69405(17) 0.48036(12) 0.42513(7) 0.0310(3) Uani 1 1 d . . .
C9 C 0.0003(7) 0.6513(5) -0.0151(3) 0.0407(13) Uani 1 1 d . . .
H9 H -0.1368 0.6434 -0.0264 0.049 Uiso 1 1 calc R . .
C10 C 0.1095(9) 0.6303(6) -0.0724(3) 0.0484(14) Uani 1 1 d . . .
H10 H 0.0480 0.6053 -0.1234 0.058 Uiso 1 1 calc R . .
C11 C 0.3060(9) 0.6448(7) -0.0569(4) 0.0586(17) Uani 1 1 d . . .
H11 H 0.3804 0.6309 -0.0972 0.070 Uiso 1 1 calc R . .
C12 C 0.3966(8) 0.6797(6) 0.0174(3) 0.0494(15) Uani 1 1 d . . .
H12 H 0.5331 0.6913 0.0273 0.059 Uiso 1 1 calc R . .
C13 C 0.8481(6) 0.6120(4) 0.4444(3) 0.0275(10) Uani 1 1 d . . .
C14 C 1.0061(7) 0.6287(4) 0.4079(3) 0.0280(10) Uani 1 1 d . . .
Br2 Br 1.05953(7) 0.51625(5) 0.32835(3) 0.04277(16) Uani 1 1 d . . .
S3 S 0.47775(17) 0.24892(10) 0.33723(7) 0.0293(3) Uani 1 1 d . . .
C15 C 1.1286(7) 0.7285(5) 0.4270(3) 0.0397(13) Uani 1 1 d . . .
H15 H 1.2352 0.7399 0.4007 0.048 Uiso 1 1 calc R . .
C16 C 1.0934(9) 0.8106(5) 0.4844(4) 0.0538(17) Uani 1 1 d . . .
H16 H 1.1763 0.8798 0.4978 0.065 Uiso 1 1 calc R . .
C17 C 0.9394(9) 0.7949(5) 0.5233(4) 0.0519(16) Uani 1 1 d . . .
H17 H 0.9190 0.8511 0.5642 0.062 Uiso 1 1 calc R . .
C18 C 0.8145(8) 0.6958(5) 0.5017(3) 0.0406(13) Uani 1 1 d . . .
H18 H 0.7054 0.6859 0.5267 0.049 Uiso 1 1 calc R . .
C19 C 0.6692(6) 0.1618(4) 0.3081(3) 0.0226(9) Uani 1 1 d . . .
C20 C 0.6860(6) 0.0421(4) 0.3298(3) 0.0270(10) Uani 1 1 d . . .
Br3 Br 0.50944(8) -0.02126(4) 0.38981(3) 0.04023(16) Uani 1 1 d . . .
C21 C 0.8340(7) -0.0333(4) 0.3106(3) 0.0334(11) Uani 1 1 d . . .
H21 H 0.8439 -0.1153 0.3265 0.040 Uiso 1 1 calc R . .
C22 C 0.9647(7) 0.0126(4) 0.2686(3) 0.0358(12) Uani 1 1 d . . .
H22 H 1.0657 -0.0378 0.2552 0.043 Uiso 1 1 calc R . .
C23 C 0.9493(7) 0.1334(4) 0.2457(3) 0.0330(11) Uani 1 1 d . . .
H23 H 1.0402 0.1653 0.2170 0.040 Uiso 1 1 calc R . .
C24 C 0.8010(7) 0.2067(4) 0.2649(3) 0.0296(10) Uani 1 1 d . . .
H24 H 0.7895 0.2882 0.2485 0.036 Uiso 1 1 calc R . .
C25 C 0.407(2) 1.0075(11) 0.0348(8) 0.054(3) Uani 0.50 1 d PDU A -1
C26 C 0.364(3) 0.992(2) -0.0454(10) 0.061(5) Uani 0.50 1 d PDU A -1
H26 H 0.2329 0.9973 -0.0695 0.073 Uiso 0.50 1 calc PR A -1
C27 C 0.503(3) 0.9683(14) -0.0930(10) 0.071(4) Uani 0.50 1 d PDU A -1
H27 H 0.4680 0.9593 -0.1479 0.085 Uiso 0.50 1 calc PR A -1
C28 C 0.694(3) 0.959(2) -0.0565(11) 0.073(5) Uani 0.50 1 d PDU A -1
H28 H 0.7938 0.9424 -0.0863 0.088 Uiso 0.50 1 calc PR A -1
C29 C 0.737(2) 0.9725(16) 0.0214(11) 0.079(4) Uani 0.50 1 d PDU A -1
H29 H 0.8682 0.9656 0.0458 0.094 Uiso 0.50 1 calc PR A -1
C30 C 0.596(3) 0.997(3) 0.0675(12) 0.067(6) Uani 0.50 1 d PDU A -1
H30 H 0.6329 1.0055 0.1224 0.080 Uiso 0.50 1 calc PR A -1
C31 C 0.256(3) 1.032(2) 0.0859(14) 0.093(7) Uani 0.50 1 d PDU A -1
H31A H 0.3190 1.0390 0.1405 0.140 Uiso 0.50 1 calc PR A -1
H31B H 0.1625 0.9635 0.0789 0.140 Uiso 0.50 1 calc PR A -1
H31C H 0.1882 1.1076 0.0717 0.140 Uiso 0.50 1 calc PR A -1

loop_
_atom_site_aniso_label
_atom_site_aniso_U_11
_atom_site_aniso_U_22
_atom_site_aniso_U_33
_atom_site_aniso_U_23
_atom_site_aniso_U_13
_atom_site_aniso_U_12
N1 0.024(2) 0.0273(19) 0.024(2) 0.0019(16) 0.0021(15) 0.0003(15)
C2 0.016(2) 0.029(2) 0.028(2) 0.0064(18) 0.0021(17) 0.0008(17)
C3 0.020(2) 0.022(2) 0.034(3) 0.0013(18) 0.0051(19) -0.0026(17)
F3 0.0430(17) 0.0245(14) 0.0343(16) 0.0006(12) -0.0111(13) -0.0077(11)
C4 0.017(2) 0.028(2) 0.029(2) 0.0042(18) 0.0070(18) 0.0004(17)
C5 0.017(2) 0.023(2) 0.031(2) 0.0048(18) 0.0089(17) 0.0020(16)
C6 0.023(2) 0.029(2) 0.026(2) -0.0054(19) 0.0071(18) -0.0037(17)
F6 0.0450(17) 0.0285(14) 0.0369(17) -0.0049(12) -0.0005(13) -0.0089(12)
S1 0.0309(6) 0.0283(6) 0.0328(6) 0.0064(5) -0.0045(5) -0.0032(5)
C7 0.024(2) 0.033(2) 0.027(2) 0.0027(19) 0.0006(18) -0.0002(18)
C8 0.025(2) 0.035(3) 0.032(3) 0.012(2) 0.006(2) 0.0036(19)
Br1 0.0307(3) 0.0909(5) 0.0435(3) -0.0086(3) 0.0119(2) 0.0000(3)
S2 0.0275(6) 0.0389(7) 0.0265(6) 0.0083(5) 0.0026(5) -0.0057(5)
C9 0.026(3) 0.063(4) 0.032(3) 0.005(3) 0.000(2) -0.002(2)
C10 0.051(4) 0.067(4) 0.025(3) 0.002(3) 0.002(2) 0.000(3)
C11 0.048(4) 0.094(5) 0.039(3) 0.006(3) 0.019(3) 0.007(3)
C12 0.025(3) 0.086(5) 0.038(3) 0.011(3) 0.005(2) -0.002(3)
C13 0.026(2) 0.031(2) 0.024(2) 0.0030(19) -0.0011(19) -0.0004(18)
C14 0.025(2) 0.030(2) 0.028(2) 0.0037(19) 0.0011(19) -0.0002(18)
Br2 0.0314(3) 0.0541(3) 0.0460(3) -0.0041(3) 0.0174(2) 0.0000(2)
S3 0.0282(6) 0.0265(6) 0.0365(7) 0.0052(5) 0.0141(5) -0.0006(5)
C15 0.030(3) 0.041(3) 0.045(3) 0.015(2) -0.008(2) -0.004(2)
C16 0.065(4) 0.038(3) 0.048(4) 0.005(3) -0.024(3) -0.020(3)
C17 0.071(4) 0.040(3) 0.037(3) -0.011(3) -0.011(3) 0.006(3)
C18 0.045(3) 0.048(3) 0.026(3) -0.002(2) 0.000(2) 0.009(2)
C19 0.020(2) 0.023(2) 0.023(2) -0.0015(17) 0.0006(17) -0.0028(16)
C20 0.026(2) 0.026(2) 0.028(2) 0.0040(19) 0.0011(19) -0.0038(18)
Br3 0.0441(3) 0.0295(3) 0.0509(3) 0.0101(2) 0.0170(3) -0.0076(2)
C21 0.029(3) 0.023(2) 0.046(3) -0.003(2) 0.001(2) -0.0025(18)
C22 0.025(2) 0.036(3) 0.046(3) -0.004(2) 0.004(2) 0.003(2)
C23 0.027(2) 0.031(2) 0.043(3) -0.001(2) 0.011(2) -0.005(2)
C24 0.028(2) 0.025(2) 0.036(3) 0.001(2) 0.009(2) -0.0037(18)
C25 0.069(7) 0.026(6) 0.059(7) -0.005(5) -0.009(6) -0.002(6)
C26 0.069(9) 0.036(8) 0.064(9) -0.002(10) -0.024(7) -0.004(9)
C27 0.103(11) 0.045(8) 0.061(9) 0.008(7) 0.001(7) -0.016(8)
C28 0.087(10) 0.053(10) 0.085(9) -0.003(10) 0.031(9) -0.013(9)
C29 0.063(8) 0.074(11) 0.092(9) 0.003(9) -0.008(7) -0.006(8)
C30 0.071(9) 0.070(14) 0.053(9) 0.014(10) -0.013(6) -0.011(10)
C31 0.111(12) 0.037(9) 0.143(16) -0.003(12) 0.058(12) 0.001(9)

loop_
_atom_type_symbol
_atom_type_description
_atom_type_scat_dispersion_real
_atom_type_scat_dispersion_imag
_atom_type_scat_source
C C 0.0033 0.0016 'International Tables Vol C Tables 4.2.6.8 and 6.1.1.4'
H H 0.0000 0.0000 'International Tables Vol C Tables 4.2.6.8 and 6.1.1.4'
N N 0.0061 0.0033 'International Tables Vol C Tables 4.2.6.8 and 6.1.1.4'
F F 0.0171 0.0103 'International Tables Vol C Tables 4.2.6.8 and 6.1.1.4'
S S 0.1246 0.1234 'International Tables Vol C Tables 4.2.6.8 and 6.1.1.4'
Br Br -0.2901 2.4595 'International Tables Vol C Tables 4.2.6.8 and 6.1.1.4'

loop_
_geom_angle_atom_site_label_1
_geom_angle_atom_site_label_2
_geom_angle_atom_site_label_3
_geom_angle
_geom_angle_site_symmetry_1
_geom_angle_site_symmetry_3
_geom_angle_publ_flag
C6 N1 C2 116.2(4) . . ?
N1 C2 C3 121.4(4) . . ?
N1 C2 S1 120.9(3) . . ?
C3 C2 S1 117.7(3) . . ?
F3 C3 C4 121.2(4) . . ?
F3 C3 C2 116.3(4) . . ?
C4 C3 C2 122.4(4) . . ?
C3 C4 C5 115.8(4) . . ?
C3 C4 S2 126.2(3) . . ?
C5 C4 S2 117.9(3) . . ?
C6 C5 C4 117.1(4) . . ?
C6 C5 S3 120.9(3) . . ?
C4 C5 S3 121.5(3) . . ?
N1 C6 F6 114.7(4) . . ?
N1 C6 C5 127.1(4) . . ?
F6 C6 C5 118.2(4) . . ?
C7 S1 C2 100.5(2) . . ?
C12 C7 C8 117.1(5) . . ?
C12 C7 S1 119.4(4) . . ?
C8 C7 S1 123.4(4) . . ?
C9 C8 C7 121.9(4) . . ?
C9 C8 Br1 117.8(4) . . ?
C7 C8 Br1 120.4(4) . . ?
C4 S2 C13 105.0(2) . . ?
C10 C9 C8 119.1(5) . . ?
C11 C10 C9 120.6(6) . . ?
C10 C11 C12 120.0(5) . . ?
C11 C12 C7 121.4(5) . . ?
C18 C13 C14 119.1(4) . . ?
C18 C13 S2 118.1(4) . . ?
C14 C13 S2 122.7(3) . . ?
C15 C14 C13 121.4(5) . . ?
C15 C14 Br2 117.7(4) . . ?
C13 C14 Br2 120.9(3) . . ?
C5 S3 C19 103.2(2) . . ?
C16 C15 C14 118.7(5) . . ?
C15 C16 C17 121.3(5) . . ?
C16 C17 C18 119.2(5) . . ?
C13 C18 C17 120.4(5) . . ?
C20 C19 C24 118.6(4) . . ?
C20 C19 S3 117.4(3) . . ?
C24 C19 S3 124.0(3) . . ?
C19 C20 C21 121.6(4) . . ?
C19 C20 Br3 119.6(3) . . ?
C21 C20 Br3 118.8(3) . . ?
C22 C21 C20 119.2(5) . . ?
C21 C22 C23 120.1(5) . . ?
C24 C23 C22 119.9(4) . . ?
C23 C24 C19 120.6(4) . . ?
C30 C25 C26 116.3(19) . . ?
C30 C25 C31 119.8(16) . . ?
C26 C25 C31 123.9(17) . . ?
C25 C26 C27 124.2(18) . . ?
C28 C27 C26 117.0(17) . . ?
C29 C28 C27 119(2) . . ?
C28 C29 C30 122(2) . . ?
C25 C30 C29 120.7(18) . . ?

loop_
_geom_bond_atom_site_label_1
_geom_bond_atom_site_label_2
_geom_bond_distance
_geom_bond_site_symmetry_2
_geom_bond_publ_flag
N1 C6 1.307(6) . ?
N1 C2 1.334(6) . ?
C2 C3 1.385(6) . ?
C2 S1 1.766(4) . ?
C3 F3 1.353(5) . ?
C3 C4 1.377(6) . ?
C4 C5 1.402(6) . ?
C4 S2 1.755(5) . ?
C5 C6 1.384(6) . ?
C5 S3 1.766(4) . ?
C6 F6 1.339(5) . ?
S1 C7 1.762(5) . ?
C7 C12 1.385(7) . ?
C7 C8 1.390(6) . ?
C8 C9 1.385(7) . ?
C8 Br1 1.898(5) . ?
S2 C13 1.785(5) . ?
C9 C10 1.369(7) . ?
C10 C11 1.364(8) . ?
C11 C12 1.382(8) . ?
C13 C18 1.375(7) . ?
C13 C14 1.382(6) . ?
C14 C15 1.382(7) . ?
C14 Br2 1.897(5) . ?
S3 C19 1.774(4) . ?
C15 C16 1.369(9) . ?
C16 C17 1.382(9) . ?
C17 C18 1.391(8) . ?
C19 C20 1.380(6) . ?
C19 C24 1.388(6) . ?
C20 C21 1.399(6) . ?
C20 Br3 1.900(4) . ?
C21 C22 1.374(7) . ?
C22 C23 1.398(7) . ?
C23 C24 1.388(6) . ?
C25 C30 1.36(2) . ?
C25 C26 1.384(19) . ?
C25 C31 1.51(2) . ?
C26 C27 1.40(3) . ?
C27 C28 1.39(2) . ?
C28 C29 1.34(2) . ?
C29 C30 1.39(2) . ?

loop_
_geom_torsion_atom_site_label_1
_geom_torsion_atom_site_label_2
_geom_torsion_atom_site_label_3
_geom_torsion_atom_site_label_4
_geom_torsion
_geom_torsion_site_symmetry_1
_geom_torsion_site_symmetry_2
_geom_torsion_site_symmetry_3
_geom_torsion_site_symmetry_4
_geom_torsion_publ_flag
C6 N1 C2 C3 1.0(6) . . . . ?
C6 N1 C2 S1 -178.4(3) . . . . ?
N1 C2 C3 F3 -177.6(4) . . . . ?
S1 C2 C3 F3 1.8(5) . . . . ?
N1 C2 C3 C4 -0.2(7) . . . . ?
S1 C2 C3 C4 179.3(3) . . . . ?
F3 C3 C4 C5 175.6(4) . . . . ?
C2 C3 C4 C5 -1.7(6) . . . . ?
F3 C3 C4 S2 -0.4(6) . . . . ?
C2 C3 C4 S2 -177.7(3) . . . . ?
C3 C4 C5 C6 2.5(6) . . . . ?
S2 C4 C5 C6 178.9(3) . . . . ?
C3 C4 C5 S3 -169.5(3) . . . . ?
S2 C4 C5 S3 6.9(5) . . . . ?
C2 N1 C6 F6 179.8(4) . . . . ?
C2 N1 C6 C5 0.0(7) . . . . ?
C4 C5 C6 N1 -1.9(7) . . . . ?
S3 C5 C6 N1 170.2(4) . . . . ?
C4 C5 C6 F6 178.4(4) . . . . ?
S3 C5 C6 F6 -9.6(6) . . . . ?
N1 C2 S1 C7 -3.8(4) . . . . ?
C3 C2 S1 C7 176.8(4) . . . . ?
C2 S1 C7 C12 -96.8(5) . . . . ?
C2 S1 C7 C8 86.2(4) . . . . ?
C12 C7 C8 C9 1.3(7) . . . . ?
S1 C7 C8 C9 178.3(4) . . . . ?
C12 C7 C8 Br1 -179.4(4) . . . . ?
S1 C7 C8 Br1 -2.4(6) . . . . ?
C3 C4 S2 C13 -22.9(4) . . . . ?
C5 C4 S2 C13 161.1(3) . . . . ?
C7 C8 C9 C10 0.7(8) . . . . ?
Br1 C8 C9 C10 -178.6(4) . . . . ?
C8 C9 C10 C11 -1.7(9) . . . . ?
C9 C10 C11 C12 0.7(10) . . . . ?
C10 C11 C12 C7 1.4(10) . . . . ?
C8 C7 C12 C11 -2.3(9) . . . . ?
S1 C7 C12 C11 -179.4(5) . . . . ?
C4 S2 C13 C18 116.6(4) . . . . ?
C4 S2 C13 C14 -67.7(4) . . . . ?
C18 C13 C14 C15 -0.9(7) . . . . ?
S2 C13 C14 C15 -176.6(4) . . . . ?
C18 C13 C14 Br2 -179.9(4) . . . . ?
S2 C13 C14 Br2 4.4(6) . . . . ?
C6 C5 S3 C19 87.0(4) . . . . ?
C4 C5 S3 C19 -101.3(4) . . . . ?
C13 C14 C15 C16 1.2(7) . . . . ?
Br2 C14 C15 C16 -179.7(4) . . . . ?
C14 C15 C16 C17 0.3(8) . . . . ?
C15 C16 C17 C18 -2.1(9) . . . . ?
C14 C13 C18 C17 -0.9(7) . . . . ?
S2 C13 C18 C17 174.9(4) . . . . ?
C16 C17 C18 C13 2.4(8) . . . . ?
C5 S3 C19 C20 -173.6(4) . . . . ?
C5 S3 C19 C24 6.2(4) . . . . ?
C24 C19 C20 C21 1.2(7) . . . . ?
S3 C19 C20 C21 -179.0(4) . . . . ?
C24 C19 C20 Br3 179.3(3) . . . . ?
S3 C19 C20 Br3 -0.9(5) . . . . ?
C19 C20 C21 C22 -0.5(7) . . . . ?
Br3 C20 C21 C22 -178.7(4) . . . . ?
C20 C21 C22 C23 0.1(7) . . . . ?
C21 C22 C23 C24 -0.4(7) . . . . ?
C22 C23 C24 C19 1.1(7) . . . . ?
C20 C19 C24 C23 -1.5(7) . . . . ?
S3 C19 C24 C23 178.7(4) . . . . ?
C30 C25 C26 C27 -1(4) . . . . ?
C31 C25 C26 C27 -179.3(18) . . . . ?
C25 C26 C27 C28 1(3) . . . . ?
C26 C27 C28 C29 0(3) . . . . ?
C27 C28 C29 C30 0(3) . . . . ?
C26 C25 C30 C29 1(4) . . . . ?
C31 C25 C30 C29 179(2) . . . . ?
C28 C29 C30 C25 0(4) . . . . ?
